data_7700979
loop_
_publ_author_name
'Delaney, Andie R.'
'Frogley, Benjamin J.'
'Hill, Anthony F.'

_publ_section_title
;
 Metal coordination to a dimetallaoctatetrayne.
;
_journal_issue 36
_journal_name_full 'Dalton transactions (Cambridge, England : 2003)'
_journal_page_first 13674
_journal_page_last 13684
_journal_paper_doi 10.1039/c9dt03041g
_journal_volume 48
_journal_year 2019
_chemical_formula_moiety 'C56 H68 B2 N12 O4 Pt2 W2, C2 H3 N'
_chemical_formula_sum 'C58 H71 B2 N13 O4 Pt2 W2'
_chemical_formula_weight 1793.77
_space_group_crystal_system monoclinic
_space_group_IT_number 14
_space_group_name_Hall '-P 2ybc'
_space_group_name_H-M_alt 'P 1 21/c 1'
_symmetry_space_group_name_Hall '-P 2ybc'
_symmetry_space_group_name_H-M 'P 1 21/c 1'
_atom_sites_solution_hydrogens geom
_audit_creation_method SHELXL-2014/7
_audit_update_record
;
2019-06-05 deposited with the CCDC.    2019-08-29 downloaded from the CCDC.
;
_cell_angle_alpha 90
_cell_angle_beta 111.533(2)
_cell_angle_gamma 90
_cell_formula_units_Z 4
_cell_length_a 16.8648(3)
_cell_length_b 20.3717(4)
_cell_length_c 19.2485(4)
_cell_measurement_reflns_used 9368
_cell_measurement_temperature 150.0(1)
_cell_measurement_theta_max 70.6610
_cell_measurement_theta_min 4.7020
_cell_volume 6151.6(2)
_computing_cell_refinement 'CrysAlisPro 1.171.40.36a (Rigaku OD, 2018)'
_computing_data_collection 'CrysAlisPro 1.171.40.36a (Rigaku OD, 2018)'
_computing_data_reduction 'CrysAlisPro 1.171.40.36a (Rigaku OD, 2018)'
_computing_structure_refinement 'SHELXL-2014/7 (Sheldrick, 2014)'
_computing_structure_solution 'SHELXT-2014/7 (Sheldrick, 2014)'
_diffrn_ambient_temperature 150.0(1)
_diffrn_detector_area_resol_mean 8.1297
_diffrn_measured_fraction_theta_full 0.990
_diffrn_measured_fraction_theta_max 0.965
_diffrn_measurement_device_type 'SuperNova, Dual, Cu at home/near, EosS2'
_diffrn_measurement_method '\w scans'
_diffrn_radiation_type CuK\a
_diffrn_radiation_wavelength 1.54184
_diffrn_reflns_av_R_equivalents 0.0293
_diffrn_reflns_av_unetI/netI 0.0440
_diffrn_reflns_Laue_measured_fraction_full 0.990
_diffrn_reflns_Laue_measured_fraction_max 0.965
_diffrn_reflns_limit_h_max 20
_diffrn_reflns_limit_h_min -14
_diffrn_reflns_limit_k_max 21
_diffrn_reflns_limit_k_min -24
_diffrn_reflns_limit_l_max 21
_diffrn_reflns_limit_l_min -23
_diffrn_reflns_number 20596
_diffrn_reflns_point_group_measured_fraction_full 0.990
_diffrn_reflns_point_group_measured_fraction_max 0.965
_diffrn_reflns_theta_full 67.684
_diffrn_reflns_theta_max 71.014
_diffrn_reflns_theta_min 3.693
_diffrn_source 'micro-focus sealed X-ray tube'
_exptl_absorpt_coefficient_mu 15.489
_exptl_absorpt_correction_T_max 1.00000
_exptl_absorpt_correction_T_min 0.44384
_exptl_absorpt_correction_type multi-scan
_exptl_absorpt_process_details
;
CrysAlisPro 1.171.40.36a (Rigaku Oxford Diffraction, 2018)
Empirical absorption correction using spherical harmonics,
 implemented in SCALE3 ABSPACK scaling algorithm.
;
_exptl_crystal_colour 'dark red'
_exptl_crystal_density_diffrn 1.937
_exptl_crystal_description irregular
_exptl_crystal_F_000 3424
_exptl_crystal_size_max 0.155
_exptl_crystal_size_mid 0.085
_exptl_crystal_size_min 0.022
_refine_diff_density_max 2.077
_refine_diff_density_min -1.063
_refine_diff_density_rms 0.164
_refine_ls_extinction_method none
_refine_ls_goodness_of_fit_ref 1.050
_refine_ls_hydrogen_treatment constr
_refine_ls_matrix_type full
_refine_ls_number_parameters 732
_refine_ls_number_reflns 11473
_refine_ls_number_restraints 24
_refine_ls_restrained_S_all 1.050
_refine_ls_R_factor_all 0.0477
_refine_ls_R_factor_gt 0.0373
_refine_ls_shift/su_max 0.002
_refine_ls_shift/su_mean 0.000
_refine_ls_structure_factor_coef Fsqd
_refine_ls_weighting_details 'w=1/[\s^2^(Fo^2^)+(0.0495P)^2^+19.1072P] where P=(Fo^2^+2Fc^2^)/3'
_refine_ls_weighting_scheme calc
_refine_ls_wR_factor_gt 0.0929
_refine_ls_wR_factor_ref 0.1023
_reflns_Friedel_coverage 0.000
_reflns_number_gt 9697
_reflns_number_total 11473
_reflns_threshold_expression 'I > 2\s(I)'
_cod_data_source_file c9dt03041g2.cif
_cod_data_source_block Compound_8
_cod_depositor_comments 'Adding full bibliography for 7700974--7700980.cif.'
_cod_original_cell_volume 6151.5(2)
_cod_database_code 7700979
_shelx_shelxl_version_number 2014/7
_shelx_space_group_comment
;
The symmetry employed for this shelxl refinement is uniquely defined
by the following loop, which should always be used as a source of
symmetry information in preference to the above space-group names.
They are only intended as comments.
;

loop_
_space_group_symop_operation_xyz
'x, y, z'
'-x, y+1/2, -z+1/2'
'-x, -y, -z'
'x, -y-1/2, z-1/2'

loop_
_atom_site_label
_atom_site_type_symbol
_atom_site_fract_x
_atom_site_fract_y
_atom_site_fract_z
_atom_site_U_iso_or_equiv
_atom_site_adp_type
_atom_site_occupancy
_atom_site_site_symmetry_order
_atom_site_calc_flag
_atom_site_refinement_flags_posn
_atom_site_refinement_flags_adp
_atom_site_refinement_flags_occupancy
_atom_site_disorder_assembly
_atom_site_disorder_group
Pt1 Pt 0.18576(2) 0.43831(2) 0.56480(2) 0.02934(8) Uani 1 1 d . . . . .
W2 W 0.23604(2) 0.88872(2) 0.42538(2) 0.02995(8) Uani 1 1 d . . . . .
Pt2 Pt 0.07190(2) 0.86110(2) 0.40875(2) 0.03854(9) Uani 1 1 d D . . . .
W1 W 0.23845(2) 0.40723(2) 0.45149(2) 0.03035(8) Uani 1 1 d . . . . .
O1 O 0.2468(4) 0.2936(3) 0.5639(3) 0.0463(12) Uani 1 1 d . . . . .
O3 O 0.0981(3) 0.9916(3) 0.3361(3) 0.0513(14) Uani 1 1 d . . . . .
N7 N 0.3223(3) 0.9714(3) 0.4174(3) 0.0323(11) Uani 1 1 d . . . . .
N5 N 0.3787(3) 0.4103(3) 0.4990(3) 0.0350(12) Uani 1 1 d . . . . .
N6 N 0.4255(3) 0.4061(3) 0.4528(3) 0.0359(12) Uani 1 1 d . . . . .
N3 N 0.2505(4) 0.4608(3) 0.3532(3) 0.0340(12) Uani 1 1 d . . . . .
N4 N 0.3177(4) 0.4483(3) 0.3317(3) 0.0359(12) Uani 1 1 d . . . . .
N9 N 0.3645(4) 0.8423(3) 0.4765(3) 0.0358(12) Uani 1 1 d . . . . .
N8 N 0.3909(4) 0.9580(3) 0.3972(3) 0.0351(12) Uani 1 1 d . . . . .
O2 O 0.0415(3) 0.3790(3) 0.3725(4) 0.0630(17) Uani 1 1 d . . . . .
O4 O 0.2341(4) 0.9492(3) 0.5754(3) 0.0591(16) Uani 1 1 d . . . . .
N11 N 0.2497(4) 0.8544(3) 0.3195(3) 0.0376(13) Uani 1 1 d . . . . .
N1 N 0.2672(4) 0.3223(3) 0.3890(3) 0.0394(13) Uani 1 1 d . . . . .
C12 C 0.1171(4) 0.3692(4) 0.6113(4) 0.0384(15) Uani 1 1 d . . . . .
H12 H 0.1121 0.3245 0.5914 0.046 Uiso 1 1 calc R U . . .
N10 N 0.4196(4) 0.8415(3) 0.4380(4) 0.0399(13) Uani 1 1 d . . . . .
C2 C 0.2059(4) 0.5590(3) 0.4832(4) 0.0306(13) Uani 1 1 d . . . . .
N12 N 0.3236(4) 0.8656(3) 0.3075(3) 0.0416(14) Uani 1 1 d . . . . .
C6 C 0.1809(4) 0.8086(4) 0.4402(4) 0.0370(14) Uani 1 1 d . . . . .
N2 N 0.3278(4) 0.3286(3) 0.3576(3) 0.0392(13) Uani 1 1 d . . . . .
C3 C 0.1991(4) 0.6183(4) 0.4803(4) 0.0385(15) Uani 1 1 d . . . . .
C11 C 0.1953(5) 0.3834(3) 0.6675(4) 0.0362(14) Uani 1 1 d . . . . .
H11 H 0.2360 0.3469 0.6796 0.043 Uiso 1 1 calc R U . . .
C5 C 0.1862(4) 0.7429(4) 0.4568(4) 0.0363(15) Uani 1 1 d . . . . .
C7 C 0.2394(4) 0.3425(3) 0.5290(4) 0.0362(14) Uani 1 1 d . . . . .
C8 C 0.1136(5) 0.3897(4) 0.4005(4) 0.0439(17) Uani 1 1 d . . . . .
C17 C 0.2286(6) 0.4993(4) 0.7183(4) 0.0495(18) Uani 1 1 d . . . . .
H17A H 0.2126 0.5291 0.7501 0.059 Uiso 1 1 calc R U . . .
H17B H 0.2899 0.5023 0.7321 0.059 Uiso 1 1 calc R U . . .
C1 C 0.2133(4) 0.4922(4) 0.4884(4) 0.0335(14) Uani 1 1 d . . . . .
C42 C 0.5086(4) 0.4136(4) 0.4937(4) 0.0373(15) Uani 1 1 d . . . . .
C4 C 0.1919(4) 0.6837(4) 0.4693(4) 0.0366(15) Uani 1 1 d . . . . .
C13 C 0.0338(5) 0.4001(4) 0.6055(5) 0.0460(18) Uani 1 1 d . . . . .
H13A H 0.0144 0.3795 0.6418 0.055 Uiso 1 1 calc R U . . .
H13B H -0.0082 0.3909 0.5563 0.055 Uiso 1 1 calc R U . . .
C15 C 0.1019(4) 0.5103(3) 0.5933(4) 0.0373(15) Uani 1 1 d . . . . .
H15 H 0.0773 0.5443 0.5555 0.045 Uiso 1 1 calc R U . . .
C40 C 0.4359(4) 0.4197(4) 0.5685(4) 0.0353(14) Uani 1 1 d . . . . .
C45 C 0.2014(4) 0.5057(4) 0.3046(4) 0.0387(15) Uani 1 1 d . . . . .
C37 C 0.3279(5) 0.2737(4) 0.3173(4) 0.0478(19) Uani 1 1 d . . . . .
C14 C 0.0374(5) 0.4745(4) 0.6181(5) 0.0477(18) Uani 1 1 d . . . . .
H14A H -0.0187 0.4927 0.5914 0.057 Uiso 1 1 calc R U . . .
H14B H 0.0513 0.4828 0.6709 0.057 Uiso 1 1 calc R U . . .
C52 C 0.4344(5) 1.0139(4) 0.4004(4) 0.0410(16) Uani 1 1 d . . . . .
C9 C 0.1389(4) 0.9471(4) 0.3716(4) 0.0382(15) Uani 1 1 d . . . . .
C51 C 0.3948(5) 1.0638(4) 0.4232(4) 0.0426(16) Uani 1 1 d . . . . .
H51 H 0.4110 1.1077 0.4298 0.051 Uiso 1 1 calc R U . . .
C41 C 0.5171(5) 0.4229(4) 0.5672(4) 0.0432(17) Uani 1 1 d . . . . .
H41 H 0.5675 0.4300 0.6077 0.052 Uiso 1 1 calc R U . . .
C43 C 0.5757(4) 0.4111(4) 0.4614(4) 0.0427(17) Uani 1 1 d . . . . .
H43A H 0.5898 0.3662 0.4562 0.064 Uiso 1 1 calc R U . . .
H43B H 0.6255 0.4337 0.4938 0.064 Uiso 1 1 calc R U . . .
H43C H 0.5553 0.4319 0.4132 0.064 Uiso 1 1 calc R U . . .
C44 C 0.1200(5) 0.5322(4) 0.3059(4) 0.0449(17) Uani 1 1 d . . . . .
H44A H 0.0961 0.5016 0.3307 0.067 Uiso 1 1 calc R U . . .
H44B H 0.0808 0.5389 0.2557 0.067 Uiso 1 1 calc R U . . .
H44C H 0.1305 0.5733 0.3322 0.067 Uiso 1 1 calc R U . . .
C50 C 0.3253(4) 1.0353(3) 0.4344(4) 0.0358(14) Uani 1 1 d . . . . .
C57 C 0.3139(6) 0.8479(4) 0.2376(5) 0.052(2) Uani 1 1 d . . . . .
C36 C 0.2690(5) 0.2317(4) 0.3254(5) 0.051(2) Uani 1 1 d . . . . .
H36 H 0.2565 0.1899 0.3050 0.062 Uiso 1 1 calc R U . . .
C01C C 0.2060(6) 0.4294(4) 0.7329(4) 0.0500(19) Uani 1 1 d . . . . .
H01A H 0.1534 0.4302 0.7425 0.060 Uiso 1 1 calc R U . . .
H01B H 0.2506 0.4125 0.7773 0.060 Uiso 1 1 calc R U . . .
C47 C 0.3106(5) 0.4843(4) 0.2709(4) 0.0448(17) Uani 1 1 d . . . . .
C35 C 0.2315(5) 0.2624(4) 0.3691(4) 0.0446(17) Uani 1 1 d . . . . .
C60 C 0.3993(4) 0.8033(4) 0.5351(4) 0.0405(16) Uani 1 1 d . . . . .
C46 C 0.2383(5) 0.5220(4) 0.2528(4) 0.0468(18) Uani 1 1 d . . . . .
H46 H 0.2180 0.5521 0.2139 0.056 Uiso 1 1 calc R U . . .
C39 C 0.4112(5) 0.4248(5) 0.6356(4) 0.0502(19) Uani 1 1 d . . . . .
H39A H 0.3780 0.4639 0.6320 0.075 Uiso 1 1 calc R U . . .
H39B H 0.4616 0.4267 0.6800 0.075 Uiso 1 1 calc R U . . .
H39C H 0.3780 0.3871 0.6378 0.075 Uiso 1 1 calc R U . . .
C56 C 0.2332(6) 0.8231(4) 0.2039(5) 0.053(2) Uani 1 1 d . . . . .
H56 H 0.2092 0.8066 0.1556 0.064 Uiso 1 1 calc R U . . .
C16 C 0.1864(5) 0.5210(3) 0.6389(4) 0.0389(15) Uani 1 1 d . . . . .
H16 H 0.2103 0.5615 0.6273 0.047 Uiso 1 1 calc R U . . .
C10 C 0.2358(5) 0.9266(4) 0.5212(4) 0.0406(16) Uani 1 1 d . . . . .
C49 C 0.2636(6) 1.0695(4) 0.4611(5) 0.0506(19) Uani 1 1 d . . . . .
H49A H 0.2066 1.0564 0.4311 0.076 Uiso 1 1 calc R U . . .
H49B H 0.2691 1.1161 0.4570 0.076 Uiso 1 1 calc R U . . .
H49C H 0.2753 1.0581 0.5123 0.076 Uiso 1 1 calc R U . . .
C61 C 0.4739(5) 0.7745(4) 0.5336(5) 0.0502(19) Uani 1 1 d . . . . .
H61 H 0.5085 0.7443 0.5675 0.060 Uiso 1 1 calc R U . . .
C59 C 0.3620(5) 0.7957(5) 0.5949(4) 0.053(2) Uani 1 1 d . . . . .
H59A H 0.3474 0.8382 0.6084 0.079 Uiso 1 1 calc R U . . .
H59B H 0.4031 0.7752 0.6380 0.079 Uiso 1 1 calc R U . . .
H59C H 0.3117 0.7689 0.5763 0.079 Uiso 1 1 calc R U . . .
C62 C 0.4855(5) 0.7993(4) 0.4728(5) 0.0470(18) Uani 1 1 d . . . . .
C34 C 0.1607(6) 0.2374(4) 0.3901(5) 0.054(2) Uani 1 1 d . . . . .
H34A H 0.1714 0.2482 0.4413 0.081 Uiso 1 1 calc R U . . .
H34B H 0.1568 0.1906 0.3840 0.081 Uiso 1 1 calc R U . . .
H34C H 0.1081 0.2571 0.3586 0.081 Uiso 1 1 calc R U . . .
C55 C 0.1945(5) 0.8275(4) 0.2565(4) 0.0447(17) Uani 1 1 d . . . . .
C90 C 0.6853(7) 0.3094(5) 0.6463(6) 0.064(2) Uani 1 1 d . . . . .
H90A H 0.6540 0.2975 0.5952 0.096 Uiso 1 1 calc R U . . .
H90B H 0.7305 0.2784 0.6682 0.096 Uiso 1 1 calc R U . . .
H90C H 0.7090 0.3525 0.6481 0.096 Uiso 1 1 calc R U . . .
B2 B 0.4047(5) 0.8883(4) 0.3724(5) 0.0432(19) Uani 1 1 d . . . . .
H2 H 0.4538 0.8877 0.3567 0.052 Uiso 1 1 calc R U . . .
C38 C 0.3826(6) 0.2655(6) 0.2719(5) 0.065(3) Uani 1 1 d . . . . .
H38A H 0.3544 0.2842 0.2233 0.097 Uiso 1 1 calc R U . . .
H38B H 0.3925 0.2196 0.2670 0.097 Uiso 1 1 calc R U . . .
H38C H 0.4361 0.2873 0.2963 0.097 Uiso 1 1 calc R U . . .
C91 C 0.6288(8) 0.3091(6) 0.6872(6) 0.072(3) Uani 1 1 d . . . . .
C54 C 0.1065(6) 0.8052(5) 0.2483(5) 0.062(2) Uani 1 1 d . . . . .
H54A H 0.1106 0.7719 0.2848 0.093 Uiso 1 1 calc R U . . .
H54B H 0.0780 0.7876 0.1991 0.093 Uiso 1 1 calc R U . . .
H54C H 0.0747 0.8418 0.2559 0.093 Uiso 1 1 calc R U . . .
C63 C 0.5562(6) 0.7863(5) 0.4443(6) 0.069(3) Uani 1 1 d . . . . .
H63A H 0.5325 0.7688 0.3945 0.103 Uiso 1 1 calc R U . . .
H63B H 0.5954 0.7551 0.4764 0.103 Uiso 1 1 calc R U . . .
H63C H 0.5856 0.8265 0.4438 0.103 Uiso 1 1 calc R U . . .
C53 C 0.5117(6) 1.0176(5) 0.3806(6) 0.058(2) Uani 1 1 d . . . . .
H53A H 0.5575 0.9939 0.4170 0.088 Uiso 1 1 calc R U . . .
H53B H 0.5280 1.0627 0.3800 0.088 Uiso 1 1 calc R U . . .
H53C H 0.4996 0.9987 0.3322 0.088 Uiso 1 1 calc R U . . .
N13 N 0.5842(8) 0.3092(6) 0.7180(6) 0.097(4) Uani 1 1 d . . . . .
C48 C 0.3739(6) 0.4802(6) 0.2330(5) 0.065(3) Uani 1 1 d . . . . .
H48A H 0.4304 0.4864 0.2693 0.098 Uiso 1 1 calc R U . . .
H48B H 0.3618 0.5138 0.1955 0.098 Uiso 1 1 calc R U . . .
H48C H 0.3701 0.4379 0.2101 0.098 Uiso 1 1 calc R U . . .
B1 B 0.3802(5) 0.3920(5) 0.3689(5) 0.0392(18) Uani 1 1 d . . . . .
H1 H 0.4224 0.3877 0.3452 0.047 Uiso 1 1 calc R U . . .
C58 C 0.3811(8) 0.8567(5) 0.2069(6) 0.069(3) Uani 1 1 d . . . . .
H58A H 0.4047 0.9000 0.2184 0.104 Uiso 1 1 calc R U . . .
H58B H 0.3573 0.8510 0.1536 0.104 Uiso 1 1 calc R U . . .
H58C H 0.4251 0.8247 0.2284 0.104 Uiso 1 1 calc R U . . .
C27 C -0.0228(10) 0.9342(9) 0.4159(9) 0.0452(18) Uani 0.494(10) 1 d D . P A 1
H27 H -0.0037 0.9799 0.4193 0.054 Uiso 0.494(10) 1 calc R U P A 1
C25 C -0.0532(10) 0.9081(8) 0.3426(10) 0.0452(18) Uani 0.494(10) 1 d D . P A 1
H25 H -0.0506 0.9388 0.3043 0.054 Uiso 0.494(10) 1 calc R U P A 1
C18 C -0.0103(9) 0.7729(8) 0.3848(9) 0.0452(18) Uani 0.494(10) 1 d D . P A 1
H18 H 0.0180 0.7312 0.3837 0.054 Uiso 0.494(10) 1 calc R U P A 1
C33 C -0.0029(10) 0.7956(8) 0.4555(10) 0.0452(18) Uani 0.494(10) 1 d D . P A 1
H33 H 0.0328 0.7676 0.4965 0.054 Uiso 0.494(10) 1 calc R U P A 1
C23 C -0.1227(10) 0.8578(9) 0.3142(12) 0.0619(19) Uani 0.494(10) 1 d D . P A 1
H23A H -0.1583 0.8687 0.2632 0.074 Uiso 0.494(10) 1 calc R U P A 1
H23B H -0.1580 0.8597 0.3441 0.074 Uiso 0.494(10) 1 calc R U P A 1
C29 C -0.0500(13) 0.9122(9) 0.4790(11) 0.0619(19) Uani 0.494(10) 1 d D . P A 1
H29A H -0.1017 0.9350 0.4756 0.074 Uiso 0.494(10) 1 calc R U P A 1
H29B H -0.0059 0.9233 0.5265 0.074 Uiso 0.494(10) 1 calc R U P A 1
C20 C -0.0894(10) 0.7880(9) 0.3162(10) 0.0619(19) Uani 0.494(10) 1 d D . P A 1
H20A H -0.1342 0.7575 0.3146 0.074 Uiso 0.494(10) 1 calc R U P A 1
H20B H -0.0762 0.7807 0.2718 0.074 Uiso 0.494(10) 1 calc R U P A 1
C31 C -0.0660(11) 0.8367(9) 0.4752(12) 0.0619(19) Uani 0.494(10) 1 d D . P A 1
H31A H -0.0657 0.8223 0.5233 0.074 Uiso 0.494(10) 1 calc R U P A 1
H31B H -0.1225 0.8284 0.4385 0.074 Uiso 0.494(10) 1 calc R U P A 1
C24 C -0.0471(10) 0.9054(8) 0.3250(9) 0.0452(18) Uani 0.506(10) 1 d D . P A 2
H24 H -0.0379 0.9341 0.2877 0.054 Uiso 0.506(10) 1 calc R U P A 2
C26 C -0.0348(10) 0.9355(8) 0.3942(9) 0.0452(18) Uani 0.506(10) 1 d D . P A 2
H26 H -0.0161 0.9814 0.3973 0.054 Uiso 0.506(10) 1 calc R U P A 2
C28 C -0.0803(12) 0.9190(9) 0.4466(12) 0.0619(19) Uani 0.506(10) 1 d D . P A 2
H28A H -0.1374 0.9041 0.4170 0.074 Uiso 0.506(10) 1 calc R U P A 2
H28B H -0.0859 0.9588 0.4720 0.074 Uiso 0.506(10) 1 calc R U P A 2
C30 C -0.0376(11) 0.8665(10) 0.5060(10) 0.0619(19) Uani 0.506(10) 1 d D . P A 2
H30A H 0.0037 0.8876 0.5494 0.074 Uiso 0.506(10) 1 calc R U P A 2
H30B H -0.0805 0.8463 0.5214 0.074 Uiso 0.506(10) 1 calc R U P A 2
C32 C 0.0073(9) 0.8131(8) 0.4790(9) 0.0452(18) Uani 0.506(10) 1 d D . P A 2
H32 H 0.0442 0.7845 0.5185 0.054 Uiso 0.506(10) 1 calc R U P A 2
C19 C -0.0235(9) 0.7848(8) 0.4080(9) 0.0452(18) Uani 0.506(10) 1 d D . P A 2
H19 H -0.0043 0.7396 0.4065 0.054 Uiso 0.506(10) 1 calc R U P A 2
C21 C -0.1100(9) 0.8000(10) 0.3492(11) 0.0619(19) Uani 0.506(10) 1 d D . P A 2
H21A H -0.1322 0.7600 0.3216 0.074 Uiso 0.506(10) 1 calc R U P A 2
H21B H -0.1480 0.8122 0.3746 0.074 Uiso 0.506(10) 1 calc R U P A 2
C22 C -0.1136(11) 0.8532(10) 0.2940(10) 0.0619(19) Uani 0.506(10) 1 d D . P A 2
H22A H -0.1064 0.8335 0.2508 0.074 Uiso 0.506(10) 1 calc R U P A 2
H22B H -0.1695 0.8735 0.2773 0.074 Uiso 0.506(10) 1 calc R U P A 2

loop_
_atom_site_aniso_label
_atom_site_aniso_U_11
_atom_site_aniso_U_22
_atom_site_aniso_U_33
_atom_site_aniso_U_23
_atom_site_aniso_U_13
_atom_site_aniso_U_12
Pt1 0.02831(13) 0.02633(14) 0.03476(14) 0.00099(10) 0.01321(11) 0.00131(10)
W2 0.02978(15) 0.02669(15) 0.03326(15) 0.00393(11) 0.01141(12) -0.00248(11)
Pt2 0.03126(14) 0.03586(16) 0.04578(17) 0.00815(12) 0.01092(12) -0.00616(11)
W1 0.02677(14) 0.02926(15) 0.03645(16) -0.00147(12) 0.01330(12) 0.00068(11)
O1 0.059(3) 0.033(3) 0.054(3) 0.005(2) 0.029(3) 0.009(2)
O3 0.039(3) 0.037(3) 0.074(4) 0.023(3) 0.016(3) -0.001(2)
N7 0.032(3) 0.027(3) 0.041(3) 0.003(2) 0.018(2) -0.009(2)
N5 0.028(3) 0.037(3) 0.040(3) -0.001(2) 0.012(2) 0.003(2)
N6 0.026(3) 0.042(3) 0.044(3) -0.003(3) 0.018(2) 0.002(2)
N3 0.033(3) 0.038(3) 0.034(3) 0.005(2) 0.017(2) 0.000(2)
N4 0.033(3) 0.044(3) 0.037(3) 0.001(3) 0.020(2) 0.004(2)
N9 0.033(3) 0.034(3) 0.041(3) 0.007(2) 0.014(2) 0.002(2)
N8 0.033(3) 0.032(3) 0.043(3) -0.001(2) 0.017(2) -0.007(2)
O2 0.031(3) 0.064(4) 0.084(4) -0.019(3) 0.009(3) -0.006(3)
O4 0.070(4) 0.065(4) 0.049(3) -0.016(3) 0.029(3) -0.006(3)
N11 0.044(3) 0.037(3) 0.032(3) 0.003(2) 0.015(2) 0.003(3)
N1 0.040(3) 0.033(3) 0.046(3) -0.010(3) 0.018(3) -0.004(2)
C12 0.039(4) 0.038(4) 0.045(4) 0.010(3) 0.024(3) -0.001(3)
N10 0.032(3) 0.038(3) 0.051(3) -0.001(3) 0.017(3) 0.001(2)
C2 0.027(3) 0.034(4) 0.034(3) -0.001(3) 0.016(3) -0.002(2)
N12 0.058(4) 0.033(3) 0.039(3) -0.004(3) 0.025(3) 0.001(3)
C6 0.038(3) 0.033(3) 0.039(3) 0.004(3) 0.013(3) 0.003(3)
N2 0.036(3) 0.041(3) 0.042(3) -0.008(3) 0.016(3) 0.005(3)
C3 0.030(3) 0.035(4) 0.051(4) 0.004(3) 0.016(3) -0.005(3)
C11 0.045(4) 0.029(3) 0.035(3) 0.009(3) 0.015(3) 0.001(3)
C5 0.032(3) 0.034(4) 0.037(3) 0.011(3) 0.006(3) -0.007(3)
C7 0.038(3) 0.031(4) 0.041(4) -0.004(3) 0.017(3) 0.004(3)
C8 0.044(4) 0.039(4) 0.049(4) -0.003(3) 0.017(3) 0.000(3)
C17 0.059(5) 0.043(4) 0.044(4) -0.003(3) 0.016(4) -0.002(4)
C1 0.027(3) 0.037(4) 0.039(3) 0.004(3) 0.016(3) -0.003(3)
C42 0.027(3) 0.036(4) 0.047(4) 0.003(3) 0.010(3) 0.002(3)
C4 0.036(3) 0.032(4) 0.040(4) 0.007(3) 0.012(3) -0.005(3)
C13 0.046(4) 0.047(4) 0.057(5) 0.008(4) 0.032(4) 0.001(3)
C15 0.041(4) 0.030(3) 0.049(4) 0.003(3) 0.026(3) 0.014(3)
C40 0.031(3) 0.036(3) 0.037(3) -0.008(3) 0.011(3) 0.004(3)
C45 0.036(3) 0.040(4) 0.036(3) -0.001(3) 0.010(3) 0.001(3)
C37 0.044(4) 0.052(5) 0.041(4) -0.010(3) 0.008(3) 0.013(4)
C14 0.048(4) 0.046(4) 0.063(5) 0.007(4) 0.036(4) 0.010(3)
C52 0.038(4) 0.045(4) 0.039(4) 0.001(3) 0.013(3) -0.011(3)
C9 0.039(3) 0.033(4) 0.045(4) 0.011(3) 0.018(3) -0.009(3)
C51 0.043(4) 0.035(4) 0.047(4) 0.000(3) 0.013(3) -0.008(3)
C41 0.032(3) 0.046(4) 0.048(4) -0.011(3) 0.011(3) -0.003(3)
C43 0.030(3) 0.048(4) 0.051(4) 0.005(3) 0.016(3) 0.000(3)
C44 0.037(4) 0.053(5) 0.046(4) 0.007(4) 0.017(3) 0.010(3)
C50 0.039(3) 0.030(3) 0.042(4) 0.000(3) 0.019(3) -0.005(3)
C57 0.080(6) 0.034(4) 0.053(5) 0.002(3) 0.037(4) 0.007(4)
C36 0.052(4) 0.042(4) 0.054(5) -0.015(4) 0.012(4) 0.006(4)
C01C 0.066(5) 0.049(5) 0.036(4) 0.003(3) 0.019(4) 0.005(4)
C47 0.037(4) 0.059(5) 0.043(4) 0.000(4) 0.020(3) -0.003(3)
C35 0.053(4) 0.033(4) 0.046(4) -0.003(3) 0.016(3) 0.006(3)
C60 0.035(3) 0.031(3) 0.046(4) 0.006(3) 0.004(3) -0.004(3)
C46 0.045(4) 0.056(5) 0.040(4) 0.011(4) 0.016(3) 0.003(4)
C39 0.038(4) 0.063(5) 0.047(4) -0.006(4) 0.012(3) -0.002(4)
C56 0.083(6) 0.036(4) 0.040(4) -0.004(3) 0.021(4) 0.002(4)
C16 0.051(4) 0.027(3) 0.043(4) -0.008(3) 0.022(3) -0.001(3)
C10 0.036(3) 0.039(4) 0.045(4) -0.001(3) 0.013(3) -0.004(3)
C49 0.057(5) 0.029(4) 0.070(5) -0.006(4) 0.028(4) 0.000(3)
C61 0.041(4) 0.038(4) 0.057(5) 0.002(4) 0.001(3) 0.002(3)
C59 0.050(4) 0.056(5) 0.042(4) 0.016(4) 0.005(3) -0.002(4)
C62 0.037(4) 0.035(4) 0.059(5) -0.005(4) 0.006(3) 0.000(3)
C34 0.059(5) 0.040(4) 0.059(5) -0.008(4) 0.016(4) -0.011(4)
C55 0.051(4) 0.039(4) 0.036(4) 0.004(3) 0.007(3) 0.003(3)
C90 0.071(6) 0.044(5) 0.082(7) -0.002(5) 0.032(5) 0.001(4)
B2 0.037(4) 0.038(4) 0.061(5) -0.004(4) 0.026(4) -0.005(3)
C38 0.056(5) 0.078(7) 0.064(5) -0.026(5) 0.027(4) 0.003(5)
C91 0.092(8) 0.059(6) 0.060(6) 0.013(5) 0.022(6) 0.016(6)
C54 0.053(5) 0.074(6) 0.044(4) -0.008(4) -0.001(4) 0.009(5)
C63 0.040(4) 0.069(6) 0.096(7) -0.024(6) 0.024(5) 0.009(4)
C53 0.059(5) 0.059(5) 0.075(6) -0.004(5) 0.045(5) -0.020(4)
N13 0.135(10) 0.094(8) 0.080(7) 0.035(6) 0.060(7) 0.032(7)
C48 0.046(4) 0.107(9) 0.052(5) 0.014(5) 0.028(4) 0.004(5)
B1 0.028(4) 0.052(5) 0.037(4) -0.005(4) 0.012(3) 0.003(3)
C58 0.101(8) 0.057(6) 0.077(6) -0.017(5) 0.064(6) -0.009(5)
C27 0.038(2) 0.046(3) 0.053(5) 0.012(3) 0.019(3) -0.002(2)
C25 0.038(2) 0.046(3) 0.053(5) 0.012(3) 0.019(3) -0.002(2)
C18 0.038(2) 0.046(3) 0.053(5) 0.012(3) 0.019(3) -0.002(2)
C33 0.038(2) 0.046(3) 0.053(5) 0.012(3) 0.019(3) -0.002(2)
C23 0.044(3) 0.070(4) 0.070(6) 0.009(4) 0.018(3) -0.008(3)
C29 0.044(3) 0.070(4) 0.070(6) 0.009(4) 0.018(3) -0.008(3)
C20 0.044(3) 0.070(4) 0.070(6) 0.009(4) 0.018(3) -0.008(3)
C31 0.044(3) 0.070(4) 0.070(6) 0.009(4) 0.018(3) -0.008(3)
C24 0.038(2) 0.046(3) 0.053(5) 0.012(3) 0.019(3) -0.002(2)
C26 0.038(2) 0.046(3) 0.053(5) 0.012(3) 0.019(3) -0.002(2)
C28 0.044(3) 0.070(4) 0.070(6) 0.009(4) 0.018(3) -0.008(3)
C30 0.044(3) 0.070(4) 0.070(6) 0.009(4) 0.018(3) -0.008(3)
C32 0.038(2) 0.046(3) 0.053(5) 0.012(3) 0.019(3) -0.002(2)
C19 0.038(2) 0.046(3) 0.053(5) 0.012(3) 0.019(3) -0.002(2)
C21 0.044(3) 0.070(4) 0.070(6) 0.009(4) 0.018(3) -0.008(3)
C22 0.044(3) 0.070(4) 0.070(6) 0.009(4) 0.018(3) -0.008(3)

loop_
_atom_type_symbol
_atom_type_description
_atom_type_scat_dispersion_real
_atom_type_scat_dispersion_imag
_atom_type_scat_source
C C 0.0181 0.0091 'International Tables Vol C Tables 4.2.6.8 and 6.1.1.4'
H H 0.0000 0.0000 'International Tables Vol C Tables 4.2.6.8 and 6.1.1.4'
B B 0.0090 0.0039 'International Tables Vol C Tables 4.2.6.8 and 6.1.1.4'
N N 0.0311 0.0180 'International Tables Vol C Tables 4.2.6.8 and 6.1.1.4'
O O 0.0492 0.0322 'International Tables Vol C Tables 4.2.6.8 and 6.1.1.4'
Pt Pt -4.5932 6.9264 'International Tables Vol C Tables 4.2.6.8 and 6.1.1.4'
W W -5.4734 5.5774 'International Tables Vol C Tables 4.2.6.8 and 6.1.1.4'

loop_
_geom_angle_atom_site_label_1
_geom_angle_atom_site_label_2
_geom_angle_atom_site_label_3
_geom_angle
C1 Pt1 C16 96.2(3)
C1 Pt1 C12 159.2(3)
C16 Pt1 C12 95.9(3)
C1 Pt1 C11 163.5(3)
C16 Pt1 C11 80.1(3)
C12 Pt1 C11 36.7(3)
C1 Pt1 C15 99.0(3)
C16 Pt1 C15 36.4(3)
C12 Pt1 C15 81.1(3)
C11 Pt1 C15 87.6(3)
C1 Pt1 C7 91.2(3)
C16 Pt1 C7 155.5(3)
C12 Pt1 C7 84.6(3)
C11 Pt1 C7 86.2(3)
C15 Pt1 C7 163.3(3)
C1 Pt1 W1 46.5(2)
C16 Pt1 W1 140.6(2)
C12 Pt1 W1 123.5(2)
C11 Pt1 W1 131.15(19)
C15 Pt1 W1 140.48(19)
C7 Pt1 W1 45.41(18)
C6 W2 C9 103.4(3)
C6 W2 C10 91.4(3)
C9 W2 C10 88.3(3)
C6 W2 N9 91.1(3)
C9 W2 N9 165.1(2)
C10 W2 N9 95.0(3)
C6 W2 N11 94.9(3)
C9 W2 N11 93.0(3)
C10 W2 N11 173.0(3)
N9 W2 N11 82.0(2)
C6 W2 N7 169.6(3)
C9 W2 N7 87.0(2)
C10 W2 N7 89.7(3)
N9 W2 N7 78.6(2)
N11 W2 N7 83.6(2)
C6 W2 Pt2 47.7(2)
C9 W2 Pt2 56.84(19)
C10 W2 Pt2 80.9(2)
N9 W2 Pt2 138.01(15)
N11 W2 Pt2 105.51(16)
N7 W2 Pt2 142.60(15)
C6 Pt2 C18 93.7(5)
C6 Pt2 C27 158.7(5)
C18 Pt2 C27 98.5(6)
C6 Pt2 C19 102.0(5)
C6 Pt2 C33 98.6(4)
C18 Pt2 C33 36.6(5)
C27 Pt2 C33 81.5(6)
C6 Pt2 C25 164.0(5)
C18 Pt2 C25 80.8(5)
C27 Pt2 C25 37.0(5)
C33 Pt2 C25 86.1(6)
C6 Pt2 C32 100.3(4)
C19 Pt2 C32 36.3(5)
C6 Pt2 C24 154.4(5)
C19 Pt2 C24 79.9(5)
C32 Pt2 C24 96.0(5)
C6 Pt2 C26 167.4(5)
C19 Pt2 C26 85.9(6)
C32 Pt2 C26 80.1(5)
C24 Pt2 C26 36.2(5)
C6 Pt2 C9 90.0(3)
C18 Pt2 C9 151.9(5)
C27 Pt2 C9 87.5(4)
C19 Pt2 C9 161.6(4)
C33 Pt2 C9 167.9(5)
C25 Pt2 C9 88.1(4)
C32 Pt2 C9 155.0(5)
C24 Pt2 C9 83.3(4)
C26 Pt2 C9 85.0(4)
C6 Pt2 W2 45.6(2)
C18 Pt2 W2 136.4(4)
C27 Pt2 W2 125.1(4)
C19 Pt2 W2 147.4(4)
C33 Pt2 W2 140.6(4)
C25 Pt2 W2 133.0(4)
C32 Pt2 W2 135.6(4)
C24 Pt2 W2 126.9(4)
C26 Pt2 W2 126.6(4)
C9 Pt2 W2 45.27(18)
C1 W1 C7 104.8(3)
C1 W1 C8 90.4(3)
C7 W1 C8 88.2(3)
C1 W1 N5 99.6(2)
C7 W1 N5 89.7(3)
C8 W1 N5 170.1(3)
C1 W1 N3 88.5(2)
C7 W1 N3 166.4(2)
C8 W1 N3 94.4(3)
N5 W1 N3 85.5(2)
C1 W1 N1 168.2(3)
C7 W1 N1 87.0(3)
C8 W1 N1 89.7(3)
N5 W1 N1 80.5(2)
N3 W1 N1 79.7(2)
C1 W1 Pt1 47.92(19)
C7 W1 Pt1 57.75(19)
C8 W1 Pt1 80.8(2)
N5 W1 Pt1 106.17(15)
N3 W1 Pt1 135.81(15)
N1 W1 Pt1 143.50(16)
C50 N7 N8 107.5(5)
C50 N7 W2 132.4(5)
N8 N7 W2 119.9(4)
C40 N5 N6 106.1(5)
C40 N5 W1 133.3(5)
N6 N5 W1 120.5(4)
C42 N6 N5 109.5(6)
C42 N6 B1 130.3(6)
N5 N6 B1 120.2(5)
C45 N3 N4 106.3(5)
C45 N3 W1 133.4(5)
N4 N3 W1 120.3(4)
C47 N4 N3 110.1(6)
C47 N4 B1 129.3(6)
N3 N4 B1 119.9(6)
C60 N9 N10 105.8(6)
C60 N9 W2 133.1(5)
N10 N9 W2 120.2(4)
C52 N8 N7 108.8(6)
C52 N8 B2 130.7(6)
N7 N8 B2 120.5(5)
C55 N11 N12 106.7(6)
C55 N11 W2 132.7(5)
N12 N11 W2 120.3(4)
C35 N1 N2 106.5(6)
C35 N1 W1 133.0(5)
N2 N1 W1 120.3(4)
C11 C12 C13 124.2(7)
C11 C12 Pt1 72.3(4)
C13 C12 Pt1 108.5(5)
C11 C12 H12 114.6
C13 C12 H12 114.6
Pt1 C12 H12 114.6
C62 N10 N9 109.3(6)
C62 N10 B2 130.7(7)
N9 N10 B2 119.7(6)
C3 C2 C1 178.3(8)
C57 N12 N11 109.9(7)
C57 N12 B2 129.4(7)
N11 N12 B2 120.4(6)
C5 C6 W2 148.9(6)
C5 C6 Pt2 124.2(5)
W2 C6 Pt2 86.8(3)
C37 N2 N1 109.4(6)
C37 N2 B1 130.6(7)
N1 N2 B1 120.0(6)
C2 C3 C4 173.5(9)
C12 C11 C01C 124.0(7)
C12 C11 Pt1 71.1(4)
C01C C11 Pt1 111.8(5)
C12 C11 H11 114.1
C01C C11 H11 114.1
Pt1 C11 H11 114.1
C4 C5 C6 177.5(8)
O1 C7 W1 163.0(6)
O1 C7 Pt1 120.2(5)
W1 C7 Pt1 76.8(2)
O2 C8 W1 178.3(8)
C16 C17 C01C 114.0(7)
C16 C17 H17A 108.8
C01C C17 H17A 108.8
C16 C17 H17B 108.8
C01C C17 H17B 108.8
H17A C17 H17B 107.6
C2 C1 W1 150.7(5)
C2 C1 Pt1 123.7(5)
W1 C1 Pt1 85.6(3)
N6 C42 C41 108.1(6)
N6 C42 C43 123.1(7)
C41 C42 C43 128.8(7)
C5 C4 C3 177.5(9)
C12 C13 C14 114.8(7)
C12 C13 H13A 108.6
C14 C13 H13A 108.6
C12 C13 H13B 108.6
C14 C13 H13B 108.6
H13A C13 H13B 107.5
C16 C15 C14 124.1(7)
C16 C15 Pt1 70.4(4)
C14 C15 Pt1 110.5(5)
C16 C15 H15 114.5
C14 C15 H15 114.5
Pt1 C15 H15 114.5
N5 C40 C41 110.1(6)
N5 C40 C39 122.8(6)
C41 C40 C39 127.1(7)
N3 C45 C46 109.6(7)
N3 C45 C44 124.6(7)
C46 C45 C44 125.8(7)
N2 C37 C36 107.3(7)
N2 C37 C38 123.8(8)
C36 C37 C38 128.9(8)
C15 C14 C13 114.5(6)
C15 C14 H14A 108.6
C13 C14 H14A 108.6
C15 C14 H14B 108.6
C13 C14 H14B 108.6
H14A C14 H14B 107.6
N8 C52 C51 108.6(7)
N8 C52 C53 123.2(8)
C51 C52 C53 128.2(7)
O3 C9 W2 161.8(6)
O3 C9 Pt2 120.3(5)
W2 C9 Pt2 77.9(2)
C52 C51 C50 106.1(7)
C52 C51 H51 127.0
C50 C51 H51 127.0
C40 C41 C42 106.3(6)
C40 C41 H41 126.9
C42 C41 H41 126.9
C42 C43 H43A 109.5
C42 C43 H43B 109.5
H43A C43 H43B 109.5
C42 C43 H43C 109.5
H43A C43 H43C 109.5
H43B C43 H43C 109.5
C45 C44 H44A 109.5
C45 C44 H44B 109.5
H44A C44 H44B 109.5
C45 C44 H44C 109.5
H44A C44 H44C 109.5
H44B C44 H44C 109.5
N7 C50 C51 109.1(6)
N7 C50 C49 124.7(6)
C51 C50 C49 126.2(7)
N12 C57 C56 107.9(8)
N12 C57 C58 122.9(9)
C56 C57 C58 129.1(9)
C37 C36 C35 107.7(7)
C37 C36 H36 126.2
C35 C36 H36 126.2
C17 C01C C11 112.5(6)
C17 C01C H01A 109.1
C11 C01C H01A 109.1
C17 C01C H01B 109.1
C11 C01C H01B 109.1
H01A C01C H01B 107.8
N4 C47 C46 108.1(6)
N4 C47 C48 122.6(7)
C46 C47 C48 129.2(8)
N1 C35 C36 109.1(8)
N1 C35 C34 123.4(7)
C36 C35 C34 127.5(8)
N9 C60 C61 110.8(7)
N9 C60 C59 122.1(7)
C61 C60 C59 127.1(7)
C47 C46 C45 105.9(7)
C47 C46 H46 127.0
C45 C46 H46 127.0
C40 C39 H39A 109.5
C40 C39 H39B 109.5
H39A C39 H39B 109.5
C40 C39 H39C 109.5
H39A C39 H39C 109.5
H39B C39 H39C 109.5
C57 C56 C55 106.3(7)
C57 C56 H56 126.9
C55 C56 H56 126.9
C15 C16 C17 126.3(7)
C15 C16 Pt1 73.2(4)
C17 C16 Pt1 108.8(5)
C15 C16 H16 113.6
C17 C16 H16 113.6
Pt1 C16 H16 113.6
O4 C10 W2 178.5(7)
C50 C49 H49A 109.5
C50 C49 H49B 109.5
H49A C49 H49B 109.5
C50 C49 H49C 109.5
H49A C49 H49C 109.5
H49B C49 H49C 109.5
C62 C61 C60 106.1(7)
C62 C61 H61 126.9
C60 C61 H61 126.9
C60 C59 H59A 109.5
C60 C59 H59B 109.5
H59A C59 H59B 109.5
C60 C59 H59C 109.5
H59A C59 H59C 109.5
H59B C59 H59C 109.5
C61 C62 N10 107.9(7)
C61 C62 C63 129.3(8)
N10 C62 C63 122.8(8)
C35 C34 H34A 109.5
C35 C34 H34B 109.5
H34A C34 H34B 109.5
C35 C34 H34C 109.5
H34A C34 H34C 109.5
H34B C34 H34C 109.5
N11 C55 C56 109.1(7)
N11 C55 C54 123.1(7)
C56 C55 C54 127.8(8)
C91 C90 H90A 109.5
C91 C90 H90B 109.5
H90A C90 H90B 109.5
C91 C90 H90C 109.5
H90A C90 H90C 109.5
H90B C90 H90C 109.5
N10 B2 N8 108.4(7)
N10 B2 N12 108.0(6)
N8 B2 N12 109.6(6)
N10 B2 H2 110.3
N8 B2 H2 110.3
N12 B2 H2 110.3
C37 C38 H38A 109.5
C37 C38 H38B 109.5
H38A C38 H38B 109.5
C37 C38 H38C 109.5
H38A C38 H38C 109.5
H38B C38 H38C 109.5
N13 C91 C90 179.0(13)
C55 C54 H54A 109.5
C55 C54 H54B 109.5
H54A C54 H54B 109.5
C55 C54 H54C 109.5
H54A C54 H54C 109.5
H54B C54 H54C 109.5
C62 C63 H63A 109.5
C62 C63 H63B 109.5
H63A C63 H63B 109.5
C62 C63 H63C 109.5
H63A C63 H63C 109.5
H63B C63 H63C 109.5
C52 C53 H53A 109.5
C52 C53 H53B 109.5
H53A C53 H53B 109.5
C52 C53 H53C 109.5
H53A C53 H53C 109.5
H53B C53 H53C 109.5
C47 C48 H48A 109.5
C47 C48 H48B 109.5
H48A C48 H48B 109.5
C47 C48 H48C 109.5
H48A C48 H48C 109.5
H48B C48 H48C 109.5
N2 B1 N6 110.1(6)
N2 B1 N4 107.5(6)
N6 B1 N4 109.8(6)
N2 B1 H1 109.8
N6 B1 H1 109.8
N4 B1 H1 109.8
C57 C58 H58A 109.5
C57 C58 H58B 109.5
H58A C58 H58B 109.5
C57 C58 H58C 109.5
H58A C58 H58C 109.5
H58B C58 H58C 109.5
C25 C27 C29 125.6(13)
C25 C27 Pt2 72.1(10)
C29 C27 Pt2 106.6(11)
C25 C27 H27 114.5
C29 C27 H27 114.5
Pt2 C27 H27 114.5
C27 C25 C23 124.6(14)
C27 C25 Pt2 70.9(10)
C23 C25 Pt2 111.3(11)
C27 C25 H25 114.1
C23 C25 H25 114.1
Pt2 C25 H25 114.1
C33 C18 C20 121.0(15)
C33 C18 Pt2 72.7(9)
C20 C18 Pt2 107.4(10)
C33 C18 H18 115.8
C20 C18 H18 115.8
Pt2 C18 H18 115.8
C18 C33 C31 127.4(15)
C18 C33 Pt2 70.6(9)
C31 C33 Pt2 108.9(10)
C18 C33 H33 113.7
C31 C33 H33 113.7
Pt2 C33 H33 113.7
C25 C23 C20 113.4(13)
C25 C23 H23A 108.9
C20 C23 H23A 108.9
C25 C23 H23B 108.9
C20 C23 H23B 108.9
H23A C23 H23B 107.7
C27 C29 C31 110.7(14)
C27 C29 H29A 109.5
C31 C29 H29A 109.5
C27 C29 H29B 109.5
C31 C29 H29B 109.5
H29A C29 H29B 108.1
C18 C20 C23 114.0(14)
C18 C20 H20A 108.8
C23 C20 H20A 108.8
C18 C20 H20B 108.8
C23 C20 H20B 108.8
H20A C20 H20B 107.7
C33 C31 C29 115.7(13)
C33 C31 H31A 108.4
C29 C31 H31A 108.4
C33 C31 H31B 108.4
C29 C31 H31B 108.4
H31A C31 H31B 107.4
C26 C24 C22 120.8(14)
C26 C24 Pt2 73.4(9)
C22 C24 Pt2 109.9(11)
C26 C24 H24 115.2
C22 C24 H24 115.2
Pt2 C24 H24 115.2
C24 C26 C28 126.7(14)
C24 C26 Pt2 70.4(10)
C28 C26 Pt2 109.8(10)
C24 C26 H26 113.8
C28 C26 H26 113.8
Pt2 C26 H26 113.8
C26 C28 C30 115.8(14)
C26 C28 H28A 108.3
C30 C28 H28A 108.3
C26 C28 H28B 108.3
C30 C28 H28B 108.3
H28A C28 H28B 107.4
C32 C30 C28 113.6(14)
C32 C30 H30A 108.8
C28 C30 H30A 108.9
C32 C30 H30B 108.8
C28 C30 H30B 108.9
H30A C30 H30B 107.7
C19 C32 C30 125.3(14)
C19 C32 Pt2 71.3(8)
C30 C32 Pt2 107.9(11)
C19 C32 H32 114.5
C30 C32 H32 114.5
Pt2 C32 H32 114.5
C32 C19 C21 123.8(16)
C32 C19 Pt2 72.4(9)
C21 C19 Pt2 110.9(10)
C32 C19 H19 114.2
C21 C19 H19 114.2
Pt2 C19 H19 114.2
C22 C21 C19 117.0(13)
C22 C21 H21A 108.0
C19 C21 H21A 108.0
C22 C21 H21B 108.0
C19 C21 H21B 108.0
H21A C21 H21B 107.3
C24 C22 C21 113.5(13)
C24 C22 H22A 108.9
C21 C22 H22A 108.9
C24 C22 H22B 108.9
C21 C22 H22B 108.9
H22A C22 H22B 107.7

loop_
_geom_bond_atom_site_label_1
_geom_bond_atom_site_label_2
_geom_bond_distance
Pt1 C1 2.021(7)
Pt1 C16 2.205(7)
Pt1 C12 2.210(7)
Pt1 C11 2.225(6)
Pt1 C15 2.240(6)
Pt1 C7 2.358(7)
Pt1 W1 2.7148(4)
W2 C6 1.951(7)
W2 C9 1.981(7)
W2 C10 2.002(8)
W2 N9 2.233(6)
W2 N11 2.245(6)
W2 N7 2.267(5)
W2 Pt2 2.7260(4)
Pt2 C6 2.018(7)
Pt2 C18 2.212(15)
Pt2 C27 2.224(17)
Pt2 C19 2.234(14)
Pt2 C33 2.239(15)
Pt2 C25 2.239(17)
Pt2 C32 2.248(15)
Pt2 C24 2.251(16)
Pt2 C26 2.290(16)
Pt2 C9 2.334(6)
W1 C1 1.976(7)
W1 C7 1.985(7)
W1 C8 2.001(8)
W1 N5 2.202(5)
W1 N3 2.256(5)
W1 N1 2.258(6)
O1 C7 1.183(9)
O3 C9 1.190(9)
N7 C50 1.338(9)
N7 N8 1.377(8)
N5 C40 1.345(9)
N5 N6 1.391(8)
N6 C42 1.341(9)
N6 B1 1.539(10)
N3 C45 1.353(9)
N3 N4 1.367(8)
N4 C47 1.349(10)
N4 B1 1.545(10)
N9 C60 1.328(9)
N9 N10 1.385(8)
N8 C52 1.344(9)
N8 B2 1.544(10)
O2 C8 1.156(10)
O4 C10 1.149(9)
N11 C55 1.345(10)
N11 N12 1.366(9)
N1 C35 1.353(10)
N1 N2 1.371(8)
C12 C11 1.395(10)
C12 C13 1.506(10)
C12 H12 0.9800
N10 C62 1.370(10)
N10 B2 1.528(11)
C2 C3 1.212(10)
C2 C1 1.366(10)
N12 C57 1.343(10)
N12 B2 1.546(11)
C6 C5 1.371(10)
N2 C37 1.361(10)
N2 B1 1.535(11)
C3 C4 1.348(10)
C11 C01C 1.527(11)
C11 H11 0.9800
C5 C4 1.228(10)
C17 C16 1.496(11)
C17 C01C 1.526(12)
C17 H17A 0.9700
C17 H17B 0.9700
C42 C41 1.381(11)
C42 C43 1.479(10)
C13 C14 1.531(11)
C13 H13A 0.9700
C13 H13B 0.9700
C15 C16 1.390(10)
C15 C14 1.525(10)
C15 H15 0.9800
C40 C41 1.381(10)
C40 C39 1.500(11)
C45 C46 1.395(11)
C45 C44 1.484(10)
C37 C36 1.362(13)
C37 C38 1.495(12)
C14 H14A 0.9700
C14 H14B 0.9700
C52 C51 1.375(11)
C52 C53 1.487(10)
C51 C50 1.394(10)
C51 H51 0.9300
C41 H41 0.9300
C43 H43A 0.9600
C43 H43B 0.9600
C43 H43C 0.9600
C44 H44A 0.9600
C44 H44B 0.9600
C44 H44C 0.9600
C50 C49 1.492(10)
C57 C56 1.371(14)
C57 C58 1.470(12)
C36 C35 1.374(11)
C36 H36 0.9300
C01C H01A 0.9700
C01C H01B 0.9700
C47 C46 1.373(11)
C47 C48 1.499(10)
C35 C34 1.485(12)
C60 C61 1.397(11)
C60 C59 1.509(12)
C46 H46 0.9300
C39 H39A 0.9600
C39 H39B 0.9600
C39 H39C 0.9600
C56 C55 1.394(12)
C56 H56 0.9300
C16 H16 0.9800
C49 H49A 0.9600
C49 H49B 0.9600
C49 H49C 0.9600
C61 C62 1.354(13)
C61 H61 0.9300
C59 H59A 0.9600
C59 H59B 0.9600
C59 H59C 0.9600
C62 C63 1.507(12)
C34 H34A 0.9600
C34 H34B 0.9600
C34 H34C 0.9600
C55 C54 1.505(13)
C90 C91 1.442(15)
C90 H90A 0.9600
C90 H90B 0.9600
C90 H90C 0.9600
B2 H2 0.9800
C38 H38A 0.9600
C38 H38B 0.9600
C38 H38C 0.9600
C91 N13 1.116(15)
C54 H54A 0.9600
C54 H54B 0.9600
C54 H54C 0.9600
C63 H63A 0.9600
C63 H63B 0.9600
C63 H63C 0.9600
C53 H53A 0.9600
C53 H53B 0.9600
C53 H53C 0.9600
C48 H48A 0.9600
C48 H48B 0.9600
C48 H48C 0.9600
B1 H1 0.9800
C58 H58A 0.9600
C58 H58B 0.9600
C58 H58C 0.9600
C27 C25 1.416(17)
C27 C29 1.516(18)
C27 H27 0.9800
C25 C23 1.500(16)
C25 H25 0.9800
C18 C33 1.399(19)
C18 C20 1.524(17)
C18 H18 0.9800
C33 C31 1.509(19)
C33 H33 0.9800
C23 C20 1.524(19)
C23 H23A 0.9700
C23 H23B 0.9700
C29 C31 1.56(2)
C29 H29A 0.9700
C29 H29B 0.9700
C20 H20A 0.9700
C20 H20B 0.9700
C31 H31A 0.9700
C31 H31B 0.9700
C24 C26 1.411(17)
C24 C22 1.502(16)
C24 H24 0.9800
C26 C28 1.514(18)
C26 H26 0.9800
C28 C30 1.54(2)
C28 H28A 0.9700
C28 H28B 0.9700
C30 C32 1.52(2)
C30 H30A 0.9700
C30 H30B 0.9700
C32 C19 1.398(19)
C32 H32 0.9800
C19 C21 1.514(16)
C19 H19 0.9800
C21 C22 1.503(18)
C21 H21A 0.9700
C21 H21B 0.9700
C22 H22A 0.9700
C22 H22B 0.9700
